data_7242764
loop_
_publ_author_name
'Rather, Sumair A.'
'Saha, Binoy K.'

_publ_section_title
;
 Understanding the elastic bending mechanism in a 9,10-anthraquinone
 crystal through thermal expansion study
;
_journal_issue 34
_journal_name_full CrystEngComm
_journal_page_first 5768
_journal_page_last 5773
_journal_paper_doi 10.1039/D1CE00467K
_journal_volume 23
_journal_year 2021
_chemical_formula_moiety 'C14 H8 O2'
_chemical_formula_sum 'C14 H8 O2'
_chemical_formula_weight 208.20
_chemical_name_common Anthraquinone
_chemical_name_systematic 9,10-Anthracenedione
_space_group_crystal_system monoclinic
_space_group_IT_number 14
_space_group_name_Hall '-P 2ybc'
_space_group_name_H-M_alt 'P 1 21/c 1'
_atom_sites_solution_hydrogens geom
_audit_creation_date 2021-03-31
_audit_creation_method
;
Olex2 1.3-alpha
(compiled 2019.09.11 svn.r3662 for OlexSys, GUI svn.r5938)
;
_audit_update_record
;
2021-04-06 deposited with the CCDC.	2021-05-03 downloaded from the CCDC.
;
_cell_angle_alpha 90
_cell_angle_beta 102.624(11)
_cell_angle_gamma 90
_cell_formula_units_Z 2
_cell_length_a 7.8876(7)
_cell_length_b 3.9434(4)
_cell_length_c 15.7578(19)
_cell_measurement_reflns_used 435
_cell_measurement_temperature 223
_cell_measurement_theta_max 29.2346
_cell_measurement_theta_min 3.3041
_cell_volume 478.28(9)
_computing_cell_refinement
;
CrysAlisPro, Agilent Technologies,
Version 1.171.36.21 (release 14-08-2012 CrysAlis171 .NET)
(compiled Sep 14 2012,17:21:16)
;
_computing_data_collection
;
CrysAlisPro, Agilent Technologies,
Version 1.171.36.21 (release 14-08-2012 CrysAlis171 .NET)
(compiled Sep 14 2012,17:21:16)
;
_computing_data_reduction
;
CrysAlisPro, Agilent Technologies,
Version 1.171.36.21 (release 14-08-2012 CrysAlis171 .NET)
(compiled Sep 14 2012,17:21:16)
;
_computing_molecular_graphics 'Olex2 1.3-alpha (Dolomanov et al., 2009)'
_computing_publication_material 'Olex2 1.3-alpha (Dolomanov et al., 2009)'
_computing_structure_refinement 'ShelXL 2018/3 (Sheldrick, 2015)'
_computing_structure_solution 'ShelXS n/a (Sheldrick, 2008)'
_diffrn_ambient_temperature 223.00(2)
_diffrn_detector_area_resol_mean 15.9821
_diffrn_measured_fraction_theta_full 0.960
_diffrn_measured_fraction_theta_max 0.800
_diffrn_measurement_details
;
#__ type_ start__ end____ width___ exp.time_
  1 omega   -2.00   83.00   1.0000    3.0000
omega____ theta____ kappa____ phi______ frames
    -       19.6835   57.0000   60.0000 85

#__ type_ start__ end____ width___ exp.time_
  2 omega   35.00   96.00   1.0000    3.0000
omega____ theta____ kappa____ phi______ frames
    -       19.6835  178.0000  -60.0000 61

#__ type_ start__ end____ width___ exp.time_
  3 omega   -8.00   79.00   1.0000    3.0000
omega____ theta____ kappa____ phi______ frames
    -       19.6835   19.0000    0.0000 87
;
_diffrn_measurement_device_type 'Xcalibur, Eos'
_diffrn_measurement_method '\w scans'
_diffrn_radiation_type MoK\a
_diffrn_radiation_wavelength 0.71073
_diffrn_reflns_av_R_equivalents 0.0319
_diffrn_reflns_av_unetI/netI 0.0541
_diffrn_reflns_Laue_measured_fraction_full 0.960
_diffrn_reflns_Laue_measured_fraction_max 0.800
_diffrn_reflns_limit_h_max 5
_diffrn_reflns_limit_h_min -10
_diffrn_reflns_limit_k_max 5
_diffrn_reflns_limit_k_min -4
_diffrn_reflns_limit_l_max 20
_diffrn_reflns_limit_l_min -20
_diffrn_reflns_number 2167
_diffrn_reflns_point_group_measured_fraction_full 0.960
_diffrn_reflns_point_group_measured_fraction_max 0.800
_diffrn_reflns_theta_full 25.000
_diffrn_reflns_theta_max 29.299
_diffrn_reflns_theta_min 3.311
_exptl_absorpt_coefficient_mu 0.097
_exptl_absorpt_correction_T_max 1.00000
_exptl_absorpt_correction_T_min 0.61280
_exptl_absorpt_correction_type multi-scan
_exptl_absorpt_process_details
;
CrysAlisPro, Agilent Technologies,
Version 1.171.36.21 (release 14-08-2012 CrysAlis171 .NET)
(compiled Sep 14 2012,17:21:16)
Empirical absorption correction using spherical harmonics,
 implemented in SCALE3 ABSPACK scaling algorithm.
;
_exptl_crystal_colour yellow
_exptl_crystal_colour_primary yellow
_exptl_crystal_density_diffrn 1.446
_exptl_crystal_description block
_exptl_crystal_F_000 216
_exptl_crystal_size_max 0.62
_exptl_crystal_size_mid 0.26
_exptl_crystal_size_min 0.16
_refine_diff_density_max 0.157
_refine_diff_density_min -0.188
_refine_diff_density_rms 0.043
_refine_ls_extinction_method none
_refine_ls_goodness_of_fit_ref 1.010
_refine_ls_hydrogen_treatment constr
_refine_ls_matrix_type full
_refine_ls_number_parameters 73
_refine_ls_number_reflns 1049
_refine_ls_number_restraints 0
_refine_ls_restrained_S_all 1.010
_refine_ls_R_factor_all 0.0904
_refine_ls_R_factor_gt 0.0533
_refine_ls_shift/su_max 0.000
_refine_ls_shift/su_mean 0.000
_refine_ls_structure_factor_coef Fsqd
_refine_ls_weighting_details 'w=1/[\s^2^(Fo^2^)+(0.0583P)^2^] where P=(Fo^2^+2Fc^2^)/3'
_refine_ls_weighting_scheme calc
_refine_ls_wR_factor_gt 0.1138
_refine_ls_wR_factor_ref 0.1367
_reflns_Friedel_coverage 0.000
_reflns_number_gt 675
_reflns_number_total 1049
_reflns_threshold_expression 'I > 2\s(I)'
_cod_data_source_file d1ce00467k2.cif
_cod_data_source_block anthraquinone-223k
_cod_depositor_comments 'Adding full bibliography for 7242759--7242768.cif.'
_cod_database_code 7242764
_shelx_shelxl_version_number 2018/3
_shelx_space_group_comment
;
The symmetry employed for this shelxl refinement is uniquely defined
by the following loop, which should always be used as a source of
symmetry information in preference to the above space-group names.
They are only intended as comments.
;
_shelx_estimated_absorpt_t_max 0.985
_shelx_estimated_absorpt_t_min 0.943
_olex2_refinement_description
;
1. Fixed Uiso
 At 1.2 times of:
  All C(H) groups
2.a Aromatic/amide H refined with riding coordinates:
 C5(H5), C3(H3), C6(H6), C4(H4)
;
_olex2_submission_special_instructions 'No special instructions were received'

loop_
_space_group_symop_operation_xyz
'x, y, z'
'-x, y+1/2, -z+1/2'
'-x, -y, -z'
'x, -y-1/2, z-1/2'

loop_
_atom_site_label
_atom_site_type_symbol
_atom_site_fract_x
_atom_site_fract_y
_atom_site_fract_z
_atom_site_U_iso_or_equiv
_atom_site_adp_type
_atom_site_occupancy
_atom_site_site_symmetry_order
_atom_site_calc_flag
_atom_site_refinement_flags_posn
_atom_site_refinement_flags_adp
_atom_site_refinement_flags_occupancy
_atom_site_disorder_assembly
_atom_site_disorder_group
C2 C 0.4358(2) 0.6535(4) 0.41510(12) 0.0335(5) Uani 1 1 d . . . . .
C7 C 0.3262(2) 0.6395(4) 0.47404(12) 0.0332(5) Uani 1 1 d . . . . .
C1 C 0.6149(2) 0.5131(4) 0.43848(13) 0.0371(5) Uani 1 1 d . . . . .
C5 C 0.1001(2) 0.9146(5) 0.36856(15) 0.0455(6) Uani 1 1 d . . . . .
H5 H -0.013066 1.003271 0.352945 0.055 Uiso 1 1 calc R U . . .
O1 O 0.71086(18) 0.5233(4) 0.38685(10) 0.0598(5) Uani 1 1 d . . . . .
C3 C 0.3752(2) 0.7987(5) 0.33334(13) 0.0423(5) Uani 1 1 d . . . . .
H3 H 0.448283 0.809124 0.293613 0.051 Uiso 1 1 calc R U . . .
C6 C 0.1581(2) 0.7717(5) 0.44958(13) 0.0415(5) Uani 1 1 d . . . . .
H6 H 0.083800 0.763036 0.488767 0.050 Uiso 1 1 calc R U . . .
C4 C 0.2076(3) 0.9280(5) 0.31027(14) 0.0467(6) Uani 1 1 d . . . . .
H4 H 0.167433 1.024577 0.254994 0.056 Uiso 1 1 calc R U . . .

loop_
_atom_site_aniso_label
_atom_site_aniso_U_11
_atom_site_aniso_U_22
_atom_site_aniso_U_33
_atom_site_aniso_U_23
_atom_site_aniso_U_13
_atom_site_aniso_U_12
C2 0.0344(10) 0.0325(10) 0.0326(11) -0.0041(8) 0.0055(8) -0.0037(8)
C7 0.0314(9) 0.0306(10) 0.0374(12) -0.0043(8) 0.0070(8) -0.0024(7)
C1 0.0334(10) 0.0430(11) 0.0369(12) -0.0039(8) 0.0116(9) -0.0038(8)
C5 0.0360(10) 0.0421(13) 0.0533(15) -0.0024(10) -0.0010(9) 0.0034(9)
O1 0.0466(9) 0.0922(12) 0.0470(10) 0.0111(8) 0.0240(8) 0.0111(8)
C3 0.0462(12) 0.0451(12) 0.0359(12) -0.0007(9) 0.0098(9) -0.0021(9)
C6 0.0331(10) 0.0445(13) 0.0470(13) -0.0029(9) 0.0091(9) 0.0004(8)
C4 0.0528(13) 0.0442(12) 0.0381(13) 0.0023(9) -0.0012(10) 0.0025(9)

loop_
_atom_type_symbol
_atom_type_description
_atom_type_scat_dispersion_real
_atom_type_scat_dispersion_imag
_atom_type_scat_source
C C 0.0033 0.0016 'International Tables Vol C Tables 4.2.6.8 and 6.1.1.4'
H H 0.0000 0.0000 'International Tables Vol C Tables 4.2.6.8 and 6.1.1.4'
O O 0.0106 0.0060 'International Tables Vol C Tables 4.2.6.8 and 6.1.1.4'

loop_
_geom_angle_atom_site_label_1
_geom_angle_atom_site_label_2
_geom_angle_atom_site_label_3
_geom_angle
_geom_angle_site_symmetry_1
_geom_angle_site_symmetry_3
_geom_angle_publ_flag
C7 C2 C1 120.77(17) . . ?
C3 C2 C7 119.44(17) . . ?
C3 C2 C1 119.78(16) . . ?
C2 C7 C1 121.23(16) . 3_666 ?
C6 C7 C2 119.21(18) . . ?
C6 C7 C1 119.56(17) . 3_666 ?
C7 C1 C2 118.00(15) 3_666 . ?
O1 C1 C2 120.93(18) . . ?
O1 C1 C7 121.07(17) . 3_666 ?
C6 C5 H5 119.9 . . ?
C6 C5 C4 120.27(18) . . ?
C4 C5 H5 119.9 . . ?
C2 C3 H3 119.8 . . ?
C4 C3 C2 120.44(18) . . ?
C4 C3 H3 119.8 . . ?
C7 C6 H6 119.7 . . ?
C5 C6 C7 120.67(18) . . ?
C5 C6 H6 119.7 . . ?
C5 C4 C3 120.0(2) . . ?
C5 C4 H4 120.0 . . ?
C3 C4 H4 120.0 . . ?

loop_
_geom_bond_atom_site_label_1
_geom_bond_atom_site_label_2
_geom_bond_distance
_geom_bond_site_symmetry_2
_geom_bond_publ_flag
C2 C7 1.401(2) . ?
C2 C1 1.487(2) . ?
C2 C3 1.395(3) . ?
C7 C1 1.483(3) 3_666 ?
C7 C6 1.398(2) . ?
C1 O1 1.227(2) . ?
C5 H5 0.9400 . ?
C5 C6 1.379(3) . ?
C5 C4 1.381(3) . ?
C3 H3 0.9400 . ?
C3 C4 1.389(3) . ?
C6 H6 0.9400 . ?
C4 H4 0.9400 . ?

loop_
_geom_torsion_atom_site_label_1
_geom_torsion_atom_site_label_2
_geom_torsion_atom_site_label_3
_geom_torsion_atom_site_label_4
_geom_torsion
_geom_torsion_site_symmetry_1
_geom_torsion_site_symmetry_2
_geom_torsion_site_symmetry_3
_geom_torsion_site_symmetry_4
_geom_torsion_publ_flag
C2 C7 C6 C5 0.0(3) . . . . ?
C2 C3 C4 C5 0.3(3) . . . . ?
C7 C2 C1 C7 -0.4(3) . . . 3_666 ?
C7 C2 C1 O1 179.61(17) . . . . ?
C7 C2 C3 C4 -0.1(3) . . . . ?
C1 C2 C7 C1 0.4(3) . . . 3_666 ?
C1 C2 C7 C6 -179.50(15) . . . . ?
C1 C2 C3 C4 179.38(16) . . . . ?
C1 C7 C6 C5 -179.94(17) 3_666 . . . ?
C3 C2 C7 C1 179.90(16) . . . 3_666 ?
C3 C2 C7 C6 0.0(3) . . . . ?
C3 C2 C1 C7 -179.88(16) . . . 3_666 ?
C3 C2 C1 O1 0.1(3) . . . . ?
C6 C5 C4 C3 -0.3(3) . . . . ?
C4 C5 C6 C7 0.2(3) . . . . ?
